data_1539551
loop_
_publ_author_name
'Szytula, A.'
'Bazela, W.'
'Leciejewicz, J.'

_publ_section_title
;
 Magnetic structures of orthorhombic rare earth compunds
;
_journal_name_full 'Journal de Physique (Paris), Colloque.'
_journal_page_first 383
_journal_page_last 384
_journal_volume 49
_journal_year 1988
_chemical_formula_sum 'Ge Rh Tb'
_space_group_IT_number 62
_symmetry_space_group_name_Hall '-P 2ac 2n'
_symmetry_space_group_name_H-M 'P n m a'
_cell_angle_alpha 90
_cell_angle_beta 90
_cell_angle_gamma 90
_cell_formula_units_Z 4
_cell_length_a 6.968
_cell_length_b 4.3262
_cell_length_c 7.54
_cell_volume 227.293
_citation_journal_id_ASTM JPQCAK
_cod_data_source_file Szytula_JPQCAK_1988_27.cif
_cod_data_source_block Ge1Rh1Tb1
_cod_original_formula_sum 'Ge1 Rh1 Tb1'
_cod_database_code 1539551

loop_
_symmetry_equiv_pos_as_xyz
x,y,z
-x+1/2,-y,z+1/2
x+1/2,-y+1/2,-z+1/2
-x,y+1/2,-z
-x,-y,-z
x-1/2,y,-z-1/2
-x-1/2,y-1/2,z-1/2
x,-y-1/2,z

loop_
_atom_site_label
_atom_site_type_symbol
_atom_site_fract_x
_atom_site_fract_y
_atom_site_fract_z
_atom_site_occupancy
_atom_site_U_iso_or_equiv
Ge1 Ge 0.8368 0.25 0.5688 1 0.0
Rh1 Rh 0.219 0.25 0.6166 1 0.0
Tb1 Tb 0 0.25 0.1913 1 0.0
